data_7015204
loop_
_publ_author_name
'Hu, Xiong'
'Dou, Wei'
'Xu, Chan'
'Tang, Xiaoliang'
'Zheng, Jiangrong'
'Liu, Weisheng'

_publ_section_title
;
 Lanthanide radii controlled one-dimensional polymer and dinuclear
 complexes and their fluorescent properties.
;
_journal_issue 13
_journal_name_full 'Dalton transactions (Cambridge, England : 2003)'
_journal_page_first 3412
_journal_page_last 3418
_journal_paper_doi 10.1039/c0dt01350a
_journal_volume 40
_journal_year 2011
_chemical_formula_moiety 'C20 H38 Dy N3 O16 P2 '
_chemical_formula_sum 'C20 H38 Dy N3 O16 P2'
_chemical_formula_weight 800.97
_chemical_name_systematic
;
?
;
_space_group_IT_number 14
_symmetry_cell_setting monoclinic
_symmetry_space_group_name_Hall '-P 2ybc'
_symmetry_space_group_name_H-M 'P 1 21/c 1'
_atom_sites_solution_hydrogens geom
_atom_sites_solution_primary direct
_atom_sites_solution_secondary difmap
_audit_creation_method SHELXL-97
_cell_angle_alpha 90.00
_cell_angle_beta 101.880(8)
_cell_angle_gamma 90.00
_cell_formula_units_Z 4
_cell_length_a 7.858(6)
_cell_length_b 23.474(16)
_cell_length_c 18.026(13)
_cell_measurement_reflns_used 1782
_cell_measurement_temperature 296(2)
_cell_measurement_theta_max 18.60
_cell_measurement_theta_min 2.47
_cell_volume 3254(4)
_computing_cell_refinement 'Bruker SAINT'
_computing_data_collection 'Bruker APEX2'
_computing_data_reduction 'Bruker SAINT'
_computing_molecular_graphics 'Bruker SHELXTL'
_computing_publication_material 'Bruker SHELXTL'
_computing_structure_refinement 'SHELXL-97 (Sheldrick, 1997)'
_computing_structure_solution 'SHELXS-97 (Sheldrick, 1990)'
_diffrn_ambient_temperature 296(2)
_diffrn_measured_fraction_theta_full 0.993
_diffrn_measured_fraction_theta_max 0.993
_diffrn_measurement_device_type 'Bruker APEX-II CCD'
_diffrn_measurement_method '\f and \w scans'
_diffrn_radiation_monochromator graphite
_diffrn_radiation_source 'fine-focus sealed tube'
_diffrn_radiation_type MoK\a
_diffrn_radiation_wavelength 0.71073
_diffrn_reflns_av_R_equivalents 0.0684
_diffrn_reflns_av_sigmaI/netI 0.0926
_diffrn_reflns_limit_h_max 8
_diffrn_reflns_limit_h_min -9
_diffrn_reflns_limit_k_max 24
_diffrn_reflns_limit_k_min -28
_diffrn_reflns_limit_l_max 21
_diffrn_reflns_limit_l_min -21
_diffrn_reflns_number 15844
_diffrn_reflns_theta_full 25.50
_diffrn_reflns_theta_max 25.50
_diffrn_reflns_theta_min 2.08
_diffrn_standards_number 0
_exptl_absorpt_coefficient_mu 2.465
_exptl_absorpt_correction_T_max 0.611
_exptl_absorpt_correction_T_min 0.545
_exptl_absorpt_correction_type multi-scan
_exptl_absorpt_process_details sadabs
_exptl_crystal_colour Colorless
_exptl_crystal_density_diffrn 1.635
_exptl_crystal_density_method 'not measured'
_exptl_crystal_description Block
_exptl_crystal_F_000 1612.0
_exptl_crystal_size_max 0.25
_exptl_crystal_size_mid 0.22
_exptl_crystal_size_min 0.20
_refine_diff_density_max 0.814
_refine_diff_density_min -0.884
_refine_diff_density_rms 0.115
_refine_ls_extinction_coef 0.00058(15)
_refine_ls_extinction_expression Fc^*^=kFc[1+0.001xFc^2^\l^3^/sin(2\q)]^-1/4^
_refine_ls_extinction_method SHELXL
_refine_ls_goodness_of_fit_ref 1.011
_refine_ls_hydrogen_treatment constr
_refine_ls_matrix_type full
_refine_ls_number_parameters 388
_refine_ls_number_reflns 6022
_refine_ls_number_restraints 58
_refine_ls_restrained_S_all 1.020
_refine_ls_R_factor_all 0.0932
_refine_ls_R_factor_gt 0.0514
_refine_ls_shift/su_max 0.001
_refine_ls_shift/su_mean 0.000
_refine_ls_structure_factor_coef Fsqd
_refine_ls_weighting_details 'calc w=1/[\s^2^(Fo^2^)+(0.0331P)^2^+0.0000P] where P=(Fo^2^+2Fc^2^)/3'
_refine_ls_weighting_scheme calc
_refine_ls_wR_factor_gt 0.0951
_refine_ls_wR_factor_ref 0.1110
_reflns_number_gt 3746
_reflns_number_total 6022
_reflns_threshold_expression >2sigma(I)
_cod_data_source_file c0dt01350a.txt
_cod_data_source_block Dy
_cod_depositor_comments
;
The following automatic conversions were performed:
'_symmetry_cell_setting' value 'Monoclinic' changed to 'monoclinic'
according to '/home/saulius/struct/CIF-dictionaries/cif_core.dic'
dictionary named 'cif_core.dic' version 2.4.1 from 2010-06-29.

Automatic conversion script
Id: cif_fix_enum 1555 2011-01-17 13:19:09Z saulius 
;
_cod_original_sg_symbol_H-M P2(1)/c
_cod_original_formula_sum 'C20 H38 Dy N3 O16 P2 '
_cod_database_code 7015204

loop_
_symmetry_equiv_pos_as_xyz
'x, y, z'
'-x, y+1/2, -z+1/2'
'-x, -y, -z'
'x, -y-1/2, z-1/2'

loop_
_atom_site_label
_atom_site_type_symbol
_atom_site_fract_x
_atom_site_fract_y
_atom_site_fract_z
_atom_site_U_iso_or_equiv
_atom_site_adp_type
_atom_site_occupancy
_atom_site_symmetry_multiplicity
_atom_site_calc_flag
_atom_site_refinement_flags
_atom_site_disorder_assembly
_atom_site_disorder_group
Dy1 Dy 0.27327(5) 0.569477(14) 0.145648(18) 0.04625(15) Uani 1 1 d . . .
C1 C 0.0219(9) 0.6198(3) 0.4053(4) 0.0494(19) Uani 1 1 d . . .
C2 C -0.0347(9) 0.6664(3) 0.3585(4) 0.0482(18) Uani 1 1 d . . .
C3 C -0.0254(10) 0.7212(3) 0.3891(4) 0.054(2) Uani 1 1 d . . .
C4 C 0.0463(10) 0.7297(3) 0.4652(4) 0.0502(19) Uani 1 1 d . . .
C5 C 0.1032(10) 0.6826(3) 0.5124(4) 0.0508(19) Uani 1 1 d . . .
C6 C 0.0894(10) 0.6284(3) 0.4824(4) 0.0514(19) Uani 1 1 d . . .
C7 C 0.0101(10) 0.5604(3) 0.3724(4) 0.059(2) Uani 1 1 d . . .
H7A H -0.0907 0.5584 0.3311 0.070 Uiso 1 1 calc R . .
H7B H -0.0082 0.5337 0.4111 0.070 Uiso 1 1 calc R . .
C8 C -0.1127(10) 0.6589(3) 0.2753(4) 0.068(2) Uani 1 1 d . . .
H8A H -0.2366 0.6636 0.2670 0.103 Uiso 1 1 calc R . .
H8B H -0.0864 0.6215 0.2596 0.103 Uiso 1 1 calc R . .
H8C H -0.0650 0.6869 0.2465 0.103 Uiso 1 1 calc R . .
C9 C -0.0913(12) 0.7702(3) 0.3382(5) 0.086(3) Uani 1 1 d . . .
H9A H -0.1866 0.7578 0.2993 0.129 Uiso 1 1 calc R . .
H9B H 0.0003 0.7844 0.3154 0.129 Uiso 1 1 calc R . .
H9C H -0.1301 0.8000 0.3673 0.129 Uiso 1 1 calc R . .
C10 C 0.0661(9) 0.7891(3) 0.4989(4) 0.0523(19) Uani 1 1 d . . .
H10A H 0.0546 0.7863 0.5513 0.063 Uiso 1 1 calc R . .
H10B H -0.0305 0.8119 0.4725 0.063 Uiso 1 1 calc R . .
C11 C 0.1746(11) 0.6906(3) 0.5965(4) 0.071(2) Uani 1 1 d . . .
H11A H 0.1308 0.6611 0.6243 0.106 Uiso 1 1 calc R . .
H11B H 0.1390 0.7271 0.6121 0.106 Uiso 1 1 calc R . .
H11C H 0.2993 0.6888 0.6064 0.106 Uiso 1 1 calc R . .
C12 C 0.1464(13) 0.5779(3) 0.5341(5) 0.083(3) Uani 1 1 d . . .
H12A H 0.2524 0.5872 0.5690 0.125 Uiso 1 1 calc R . .
H12B H 0.1652 0.5456 0.5043 0.125 Uiso 1 1 calc R . .
H12C H 0.0576 0.5691 0.5618 0.125 Uiso 1 1 calc R . .
C13 C 0.4742(18) 0.6011(7) 0.3897(6) 0.161(6) Uani 1 1 d DU . .
H13A H 0.5472 0.5889 0.3553 0.193 Uiso 1 1 calc R . .
H13B H 0.4025 0.6320 0.3651 0.193 Uiso 1 1 calc R . .
C14 C 0.578(2) 0.6223(9) 0.4515(8) 0.279(11) Uani 1 1 d DU . .
H14A H 0.5141 0.6270 0.4909 0.419 Uiso 1 1 calc R . .
H14B H 0.6226 0.6586 0.4396 0.419 Uiso 1 1 calc R . .
H14C H 0.6737 0.5966 0.4683 0.419 Uiso 1 1 calc R . .
C15 C 0.3137(14) 0.4352(4) 0.3275(6) 0.093(3) Uani 1 1 d U . .
H15A H 0.3521 0.4490 0.2830 0.111 Uiso 1 1 calc R . .
H15B H 0.4132 0.4352 0.3695 0.111 Uiso 1 1 calc R . .
C16 C 0.2520(17) 0.3794(5) 0.3144(9) 0.176(6) Uani 1 1 d U . .
H16A H 0.2370 0.3628 0.3612 0.264 Uiso 1 1 calc R . .
H16B H 0.3342 0.3573 0.2939 0.264 Uiso 1 1 calc R . .
H16C H 0.1425 0.3799 0.2790 0.264 Uiso 1 1 calc R . .
C17 C 0.5875(13) 0.7002(5) 0.0443(7) 0.108(4) Uani 1 1 d U . .
H17A H 0.6048 0.6622 0.0658 0.129 Uiso 1 1 calc R . .
H17B H 0.6237 0.7000 -0.0040 0.129 Uiso 1 1 calc R . .
C18 C 0.6904(14) 0.7402(5) 0.0943(7) 0.141(5) Uani 1 1 d U . .
H18A H 0.7013 0.7748 0.0673 0.212 Uiso 1 1 calc R . .
H18B H 0.8037 0.7245 0.1133 0.212 Uiso 1 1 calc R . .
H18C H 0.6350 0.7483 0.1359 0.212 Uiso 1 1 calc R . .
C19 C 0.2921(17) 0.6157(4) -0.1241(5) 0.128(5) Uani 1 1 d U . .
H19A H 0.1794 0.5971 -0.1354 0.154 Uiso 1 1 calc R . .
H19B H 0.3730 0.5903 -0.0921 0.154 Uiso 1 1 calc R . .
C20 C 0.3493(18) 0.6256(5) -0.1921(6) 0.162(6) Uani 1 1 d U . .
H20A H 0.2943 0.6593 -0.2161 0.243 Uiso 1 1 calc R . .
H20B H 0.3193 0.5936 -0.2254 0.243 Uiso 1 1 calc R . .
H20C H 0.4732 0.6307 -0.1812 0.243 Uiso 1 1 calc R . .
N1 N 0.1945(9) 0.4580(3) 0.0808(4) 0.069(2) Uani 1 1 d . . .
N2 N 0.6281(10) 0.5301(3) 0.1817(4) 0.0574(17) Uani 1 1 d . . .
N3 N 0.3462(12) 0.6799(3) 0.2099(4) 0.075(2) Uani 1 1 d . . .
O1 O 0.2029(6) 0.55958(19) 0.2618(3) 0.0547(13) Uani 1 1 d . . .
O2 O 0.3621(8) 0.5552(3) 0.3975(3) 0.0785(17) Uani 1 1 d . . .
O3 O 0.1841(8) 0.4729(2) 0.3445(3) 0.0797(18) Uani 1 1 d . . .
O4 O 0.2668(6) 0.61857(19) 0.0370(2) 0.0549(13) Uani 1 1 d . . .
O5 O 0.4054(7) 0.7154(2) 0.0329(3) 0.0727(16) Uani 1 1 d . . .
O6 O 0.2791(8) 0.6667(2) -0.0850(3) 0.0784(18) Uani 1 1 d . . .
O7 O -0.0267(6) 0.5728(2) 0.1043(3) 0.0710(16) Uani 1 1 d D . .
H1O7 H -0.0885 0.5515 0.1303 0.106 Uiso 1 1 d RD . .
H2O7 H -0.0678 0.5639 0.0625 0.106 Uiso 1 1 d RD . .
O8 O 0.2020(9) 0.4678(2) 0.1502(3) 0.095(2) Uani 1 1 d . . .
O9 O 0.2224(7) 0.4985(2) 0.0418(3) 0.0701(16) Uani 1 1 d . . .
O10 O 0.1548(9) 0.4112(2) 0.0533(4) 0.098(2) Uani 1 1 d . . .
O11 O 0.5283(7) 0.5226(2) 0.2260(3) 0.0739(17) Uani 1 1 d . . .
O12 O 0.5638(7) 0.5514(2) 0.1192(3) 0.0712(16) Uani 1 1 d . . .
O13 O 0.7827(7) 0.5165(2) 0.1986(3) 0.0735(17) Uani 1 1 d . . .
O14 O 0.1955(8) 0.6676(2) 0.1773(3) 0.0654(15) Uani 1 1 d . . .
O15 O 0.4620(8) 0.6421(3) 0.2087(3) 0.0759(17) Uani 1 1 d . . .
O16 O 0.3830(10) 0.7254(3) 0.2408(4) 0.119(3) Uani 1 1 d . . .
P2 P 0.2584(3) 0.67354(8) -0.00295(11) 0.0529(5) Uani 1 1 d . . .
P1 P 0.1958(3) 0.53863(9) 0.33809(11) 0.0563(6) Uani 1 1 d . . .

loop_
_atom_site_aniso_label
_atom_site_aniso_U_11
_atom_site_aniso_U_22
_atom_site_aniso_U_33
_atom_site_aniso_U_23
_atom_site_aniso_U_13
_atom_site_aniso_U_12
Dy1 0.0501(3) 0.0426(2) 0.0459(2) 0.00235(17) 0.00931(16) -0.00402(19)
C1 0.047(5) 0.046(5) 0.061(5) -0.002(4) 0.023(4) -0.004(4)
C2 0.051(5) 0.042(5) 0.052(4) -0.007(4) 0.011(4) -0.004(4)
C3 0.056(5) 0.052(5) 0.053(5) -0.002(4) 0.007(4) 0.003(4)
C4 0.059(5) 0.034(4) 0.058(5) 0.001(3) 0.012(4) -0.004(4)
C5 0.064(6) 0.043(5) 0.049(4) -0.005(4) 0.021(4) -0.003(4)
C6 0.072(6) 0.042(5) 0.046(4) 0.006(3) 0.027(4) 0.005(4)
C7 0.078(6) 0.049(5) 0.054(4) -0.004(4) 0.027(4) -0.011(4)
C8 0.065(6) 0.078(6) 0.052(5) -0.003(4) -0.011(4) -0.002(5)
C9 0.100(8) 0.067(6) 0.078(6) 0.015(5) -0.011(5) 0.001(5)
C10 0.061(5) 0.036(4) 0.059(4) -0.005(3) 0.011(4) 0.006(4)
C11 0.098(7) 0.056(5) 0.058(5) -0.006(4) 0.018(5) -0.007(5)
C12 0.122(9) 0.060(6) 0.070(6) 0.011(5) 0.023(6) 0.002(5)
C13 0.161(13) 0.234(15) 0.086(8) -0.019(9) 0.024(8) -0.115(12)
C14 0.24(2) 0.44(3) 0.158(14) -0.068(17) 0.047(13) -0.22(2)
C15 0.120(9) 0.067(7) 0.094(7) 0.015(5) 0.029(7) 0.014(6)
C16 0.202(15) 0.060(9) 0.292(18) -0.014(10) 0.112(14) -0.004(9)
C17 0.074(8) 0.100(9) 0.157(11) -0.019(8) 0.042(8) -0.003(7)
C18 0.098(10) 0.145(12) 0.181(13) -0.021(10) 0.030(9) -0.041(9)
C19 0.256(15) 0.064(7) 0.081(7) 0.004(5) 0.073(8) 0.022(8)
C20 0.299(18) 0.097(10) 0.126(10) 0.001(7) 0.131(11) 0.030(10)
N1 0.072(5) 0.052(5) 0.073(5) -0.002(4) -0.011(4) -0.005(4)
N2 0.055(5) 0.054(4) 0.060(4) -0.008(3) 0.002(4) -0.004(4)
N3 0.094(7) 0.052(5) 0.073(5) -0.005(4) 0.004(5) -0.014(5)
O1 0.053(3) 0.058(3) 0.055(3) 0.006(2) 0.016(3) -0.003(2)
O2 0.074(4) 0.100(5) 0.057(3) 0.008(3) 0.003(3) 0.005(4)
O3 0.106(5) 0.050(4) 0.095(4) 0.007(3) 0.047(4) 0.013(3)
O4 0.070(4) 0.043(3) 0.054(3) 0.009(2) 0.018(3) 0.000(3)
O5 0.063(4) 0.050(3) 0.106(4) -0.008(3) 0.019(3) -0.004(3)
O6 0.125(5) 0.060(4) 0.059(3) 0.013(3) 0.042(4) 0.021(3)
O7 0.056(4) 0.094(4) 0.060(3) 0.001(3) 0.006(3) -0.009(3)
O8 0.162(7) 0.052(4) 0.056(4) 0.002(3) -0.010(4) -0.027(4)
O9 0.093(5) 0.052(4) 0.069(4) -0.007(3) 0.026(3) -0.013(3)
O10 0.128(6) 0.044(4) 0.105(5) -0.010(3) -0.016(4) -0.025(4)
O11 0.067(4) 0.081(4) 0.080(4) 0.020(3) 0.029(3) 0.010(3)
O12 0.060(4) 0.098(5) 0.057(3) 0.006(3) 0.018(3) 0.007(3)
O13 0.046(4) 0.070(4) 0.101(5) -0.007(3) 0.008(3) 0.003(3)
O14 0.074(4) 0.058(4) 0.065(4) -0.001(3) 0.017(3) 0.002(3)
O15 0.059(4) 0.062(4) 0.098(4) -0.005(3) -0.004(3) -0.015(3)
O16 0.162(7) 0.062(5) 0.115(6) -0.026(4) -0.011(5) -0.011(4)
P2 0.0653(15) 0.0427(12) 0.0539(12) 0.0047(9) 0.0195(11) -0.0002(10)
P1 0.0736(17) 0.0466(13) 0.0507(12) 0.0010(9) 0.0179(12) 0.0002(11)

loop_
_atom_type_symbol
_atom_type_description
_atom_type_scat_dispersion_real
_atom_type_scat_dispersion_imag
_atom_type_scat_source
C C 0.0033 0.0016 'International Tables Vol C Tables 4.2.6.8 and 6.1.1.4'
H H 0.0000 0.0000 'International Tables Vol C Tables 4.2.6.8 and 6.1.1.4'
N N 0.0061 0.0033 'International Tables Vol C Tables 4.2.6.8 and 6.1.1.4'
O O 0.0106 0.0060 'International Tables Vol C Tables 4.2.6.8 and 6.1.1.4'
P P 0.1023 0.0942 'International Tables Vol C Tables 4.2.6.8 and 6.1.1.4'
Dy Dy -0.1892 4.4098 'International Tables Vol C Tables 4.2.6.8 and 6.1.1.4'

loop_
_geom_angle_atom_site_label_1
_geom_angle_atom_site_label_2
_geom_angle_atom_site_label_3
_geom_angle
_geom_angle_site_symmetry_1
_geom_angle_site_symmetry_3
_geom_angle_publ_flag
O4 Dy1 O1 151.39(17) . . ?
O4 Dy1 O7 82.26(17) . . ?
O1 Dy1 O7 82.87(18) . . ?
O4 Dy1 O15 87.12(19) . . ?
O1 Dy1 O15 83.11(19) . . ?
O7 Dy1 O15 128.2(2) . . ?
O4 Dy1 O8 123.98(18) . . ?
O1 Dy1 O8 76.74(19) . . ?
O7 Dy1 O8 79.6(2) . . ?
O15 Dy1 O8 143.2(2) . . ?
O4 Dy1 O12 77.10(18) . . ?
O1 Dy1 O12 124.67(18) . . ?
O7 Dy1 O12 149.72(19) . . ?
O15 Dy1 O12 72.9(2) . . ?
O8 Dy1 O12 93.8(2) . . ?
O4 Dy1 O11 127.12(18) . . ?
O1 Dy1 O11 74.84(18) . . ?
O7 Dy1 O11 148.01(18) . . ?
O15 Dy1 O11 72.0(2) . . ?
O8 Dy1 O11 73.2(2) . . ?
O12 Dy1 O11 50.64(18) . . ?
O4 Dy1 O9 73.57(18) . . ?
O1 Dy1 O9 126.34(18) . . ?
O7 Dy1 O9 77.56(18) . . ?
O15 Dy1 O9 145.9(2) . . ?
O8 Dy1 O9 50.90(18) . . ?
O12 Dy1 O9 75.51(18) . . ?
O11 Dy1 O9 97.4(2) . . ?
O4 Dy1 O14 76.29(17) . . ?
O1 Dy1 O14 76.49(16) . . ?
O7 Dy1 O14 76.17(19) . . ?
O15 Dy1 O14 52.1(2) . . ?
O8 Dy1 O14 145.7(2) . . ?
O12 Dy1 O14 119.10(19) . . ?
O11 Dy1 O14 119.1(2) . . ?
O9 Dy1 O14 142.15(19) . . ?
C6 C1 C2 119.8(7) . . ?
C6 C1 C7 120.2(6) . . ?
C2 C1 C7 120.0(7) . . ?
C3 C2 C1 119.8(7) . . ?
C3 C2 C8 118.6(7) . . ?
C1 C2 C8 121.5(6) . . ?
C4 C3 C2 120.2(7) . . ?
C4 C3 C9 121.0(7) . . ?
C2 C3 C9 118.8(7) . . ?
C3 C4 C5 119.9(7) . . ?
C3 C4 C10 121.1(6) . . ?
C5 C4 C10 119.0(6) . . ?
C6 C5 C4 119.8(7) . . ?
C6 C5 C11 119.3(7) . . ?
C4 C5 C11 120.8(6) . . ?
C5 C6 C1 120.4(6) . . ?
C5 C6 C12 119.4(7) . . ?
C1 C6 C12 120.2(7) . . ?
C1 C7 P1 114.5(5) . . ?
C1 C7 H7A 108.6 . . ?
P1 C7 H7A 108.6 . . ?
C1 C7 H7B 108.6 . . ?
P1 C7 H7B 108.6 . . ?
H7A C7 H7B 107.6 . . ?
C2 C8 H8A 109.5 . . ?
C2 C8 H8B 109.5 . . ?
H8A C8 H8B 109.5 . . ?
C2 C8 H8C 109.5 . . ?
H8A C8 H8C 109.5 . . ?
H8B C8 H8C 109.5 . . ?
C3 C9 H9A 109.5 . . ?
C3 C9 H9B 109.5 . . ?
H9A C9 H9B 109.5 . . ?
C3 C9 H9C 109.5 . . ?
H9A C9 H9C 109.5 . . ?
H9B C9 H9C 109.5 . . ?
C4 C10 P2 118.0(5) . 4_576 ?
C4 C10 H10A 107.8 . . ?
P2 C10 H10A 107.8 4_576 . ?
C4 C10 H10B 107.8 . . ?
P2 C10 H10B 107.8 4_576 . ?
H10A C10 H10B 107.1 . . ?
C5 C11 H11A 109.5 . . ?
C5 C11 H11B 109.5 . . ?
H11A C11 H11B 109.5 . . ?
C5 C11 H11C 109.5 . . ?
H11A C11 H11C 109.5 . . ?
H11B C11 H11C 109.5 . . ?
C6 C12 H12A 109.5 . . ?
C6 C12 H12B 109.5 . . ?
H12A C12 H12B 109.5 . . ?
C6 C12 H12C 109.5 . . ?
H12A C12 H12C 109.5 . . ?
H12B C12 H12C 109.5 . . ?
C14 C13 O2 119.3(12) . . ?
C14 C13 H13A 107.5 . . ?
O2 C13 H13A 107.5 . . ?
C14 C13 H13B 107.5 . . ?
O2 C13 H13B 107.5 . . ?
H13A C13 H13B 107.0 . . ?
C13 C14 H14A 109.5 . . ?
C13 C14 H14B 109.5 . . ?
H14A C14 H14B 109.5 . . ?
C13 C14 H14C 109.5 . . ?
H14A C14 H14C 109.5 . . ?
H14B C14 H14C 109.5 . . ?
C16 C15 O3 112.3(9) . . ?
C16 C15 H15A 109.2 . . ?
O3 C15 H15A 109.2 . . ?
C16 C15 H15B 109.2 . . ?
O3 C15 H15B 109.2 . . ?
H15A C15 H15B 107.9 . . ?
C15 C16 H16A 109.5 . . ?
C15 C16 H16B 109.5 . . ?
H16A C16 H16B 109.5 . . ?
C15 C16 H16C 109.5 . . ?
H16A C16 H16C 109.5 . . ?
H16B C16 H16C 109.5 . . ?
C18 C17 O5 109.9(9) . . ?
C18 C17 H17A 109.7 . . ?
O5 C17 H17A 109.7 . . ?
C18 C17 H17B 109.7 . . ?
O5 C17 H17B 109.7 . . ?
H17A C17 H17B 108.2 . . ?
C17 C18 H18A 109.5 . . ?
C17 C18 H18B 109.5 . . ?
H18A C18 H18B 109.5 . . ?
C17 C18 H18C 109.5 . . ?
H18A C18 H18C 109.5 . . ?
H18B C18 H18C 109.5 . . ?
O6 C19 C20 111.4(9) . . ?
O6 C19 H19A 109.3 . . ?
C20 C19 H19A 109.3 . . ?
O6 C19 H19B 109.3 . . ?
C20 C19 H19B 109.3 . . ?
H19A C19 H19B 108.0 . . ?
C19 C20 H20A 109.5 . . ?
C19 C20 H20B 109.5 . . ?
H20A C20 H20B 109.5 . . ?
C19 C20 H20C 109.5 . . ?
H20A C20 H20C 109.5 . . ?
H20B C20 H20C 109.5 . . ?
O10 N1 O9 121.6(8) . . ?
O10 N1 O8 121.6(8) . . ?
O9 N1 O8 116.7(7) . . ?
O13 N2 O12 121.7(7) . . ?
O13 N2 O11 121.7(7) . . ?
O12 N2 O11 116.6(7) . . ?
O16 N3 O14 122.5(9) . . ?
O16 N3 O15 121.2(9) . . ?
O14 N3 O15 116.3(7) . . ?
P1 O1 Dy1 162.3(3) . . ?
C13 O2 P1 124.9(7) . . ?
C15 O3 P1 123.0(6) . . ?
P2 O4 Dy1 149.3(3) . . ?
C17 O5 P2 122.0(6) . . ?
C19 O6 P2 127.5(5) . . ?
Dy1 O7 H1O7 116.0 . . ?
Dy1 O7 H2O7 119.2 . . ?
H1O7 O7 H2O7 101.4 . . ?
N1 O8 Dy1 96.2(5) . . ?
N1 O9 Dy1 96.1(5) . . ?
N2 O11 Dy1 95.9(5) . . ?
N2 O12 Dy1 96.6(5) . . ?
N3 O14 Dy1 93.9(5) . . ?
N3 O15 Dy1 97.5(5) . . ?
O4 P2 O6 112.2(3) . . ?
O4 P2 O5 113.4(3) . . ?
O6 P2 O5 104.6(3) . . ?
O4 P2 C10 112.4(3) . 4_575 ?
O6 P2 C10 109.6(3) . 4_575 ?
O5 P2 C10 104.2(3) . 4_575 ?
O1 P1 O3 114.6(3) . . ?
O1 P1 O2 111.8(3) . . ?
O3 P1 O2 104.5(3) . . ?
O1 P1 C7 114.9(3) . . ?
O3 P1 C7 101.2(3) . . ?
O2 P1 C7 108.8(3) . . ?

loop_
_geom_bond_atom_site_label_1
_geom_bond_atom_site_label_2
_geom_bond_distance
_geom_bond_site_symmetry_2
_geom_bond_publ_flag
Dy1 O4 2.263(4) . ?
Dy1 O1 2.284(5) . ?
Dy1 O7 2.323(5) . ?
Dy1 O15 2.388(5) . ?
Dy1 O8 2.457(6) . ?
Dy1 O12 2.463(5) . ?
Dy1 O11 2.476(5) . ?
Dy1 O9 2.477(5) . ?
Dy1 O14 2.480(5) . ?
C1 C6 1.396(9) . ?
C1 C2 1.398(9) . ?
C1 C7 1.511(9) . ?
C2 C3 1.394(9) . ?
C2 C8 1.508(9) . ?
C3 C4 1.386(9) . ?
C3 C9 1.497(10) . ?
C4 C5 1.410(9) . ?
C4 C10 1.517(9) . ?
C5 C6 1.379(9) . ?
C5 C11 1.516(9) . ?
C6 C12 1.516(10) . ?
C7 P1 1.773(8) . ?
C7 H7A 0.9700 . ?
C7 H7B 0.9700 . ?
C8 H8A 0.9600 . ?
C8 H8B 0.9600 . ?
C8 H8C 0.9600 . ?
C9 H9A 0.9600 . ?
C9 H9B 0.9600 . ?
C9 H9C 0.9600 . ?
C10 P2 1.753(7) 4_576 ?
C10 H10A 0.9700 . ?
C10 H10B 0.9700 . ?
C11 H11A 0.9600 . ?
C11 H11B 0.9600 . ?
C11 H11C 0.9600 . ?
C12 H12A 0.9600 . ?
C12 H12B 0.9600 . ?
C12 H12C 0.9600 . ?
C13 C14 1.336(12) . ?
C13 O2 1.416(12) . ?
C13 H13A 0.9700 . ?
C13 H13B 0.9700 . ?
C14 H14A 0.9600 . ?
C14 H14B 0.9600 . ?
C14 H14C 0.9600 . ?
C15 C16 1.398(12) . ?
C15 O3 1.430(10) . ?
C15 H15A 0.9700 . ?
C15 H15B 0.9700 . ?
C16 H16A 0.9600 . ?
C16 H16B 0.9600 . ?
C16 H16C 0.9600 . ?
C17 C18 1.432(12) . ?
C17 O5 1.449(10) . ?
C17 H17A 0.9700 . ?
C17 H17B 0.9700 . ?
C18 H18A 0.9600 . ?
C18 H18B 0.9600 . ?
C18 H18C 0.9600 . ?
C19 O6 1.404(10) . ?
C19 C20 1.410(12) . ?
C19 H19A 0.9700 . ?
C19 H19B 0.9700 . ?
C20 H20A 0.9600 . ?
C20 H20B 0.9600 . ?
C20 H20C 0.9600 . ?
N1 O10 1.219(8) . ?
N1 O9 1.229(8) . ?
N1 O8 1.261(8) . ?
N2 O13 1.232(7) . ?
N2 O12 1.241(7) . ?
N2 O11 1.241(7) . ?
N3 O16 1.211(8) . ?
N3 O14 1.243(8) . ?
N3 O15 1.276(9) . ?
O1 P1 1.473(5) . ?
O2 P1 1.559(6) . ?
O3 P1 1.551(6) . ?
O4 P2 1.473(5) . ?
O5 P2 1.553(6) . ?
O6 P2 1.529(5) . ?
O7 H1O7 0.8921 . ?
O7 H2O7 0.7851 . ?
P2 C10 1.753(7) 4_575 ?
